data_7100620
_journal_name_full 'Chemical Communications'
_journal_paper_doi 10.1039/b511148j
_journal_year 2006
_chemical_formula_moiety 'C26 H42 N1 P2 Rh1'
_chemical_formula_sum 'C26 H42 N P2 Rh'
_chemical_formula_weight 533.48
_space_group_IT_number 88
_symmetry_cell_setting tetragonal
_symmetry_space_group_name_Hall '-I 4ad'
_symmetry_space_group_name_H-M 'I 41/a :2'
_cell_angle_alpha 90
_cell_angle_beta 90
_cell_angle_gamma 90
_cell_formula_units_Z 8
_cell_length_a 18.053(14)
_cell_length_b 18.053(14)
_cell_length_c 16.603(5)
_cell_measurement_temperature 294
_cell_volume 5411(6)
_diffrn_ambient_temperature 294
_exptl_crystal_density_diffrn 1.310
_cod_depositor_comments
;
The following automatic conversions were performed:
'_symmetry_cell_setting' value 'Tetragonal' changed to 'tetragonal'
according to '/home/saulius/struct/CIF-dictionaries/cif_core.dic'
dictionary named 'cif_core.dic' version 2.4.1 from 2010-06-29.

Automatic conversion script
Id: cif_fix_enum 1527 2010-12-29 10:47:43Z saulius 
;
_cod_original_sg_symbol_H-M 'I 41/a'
_cod_original_formula_sum 'C26 H42 N1 P2 Rh1'
_cod_database_code 7100620

loop_
_symmetry_equiv_pos_as_xyz
x,y,z
-x,-y,-z
x+1/2,y+1/2,z+1/2
-x+1/2,-y+1/2,-z+1/2
-y+3/4,x+1/4,z+1/4
y+3/4,-x+1/4,-z+1/4
-y+5/4,x+3/4,z+3/4
y+5/4,-x+3/4,-z+3/4
-x+1/2,-y,z+1/2
x+1/2,y,-z+1/2
-x+1,-y+1/2,z+1
x+1,y+1/2,-z+1
y+3/4,-x+3/4,z+3/4
-y+3/4,x+3/4,-z+3/4
y+5/4,-x+5/4,z+5/4
-y+5/4,x+5/4,-z+5/4

loop_
_atom_site_label
_atom_site_type_symbol
_atom_site_fract_x
_atom_site_fract_y
_atom_site_fract_z
_atom_site_U_iso_or_equiv
_atom_site_occupancy
_atom_site_adp_type
_atom_site_refinement_flags_posn
_atom_site_refinement_flags_adp
_atom_site_refinement_flags_occupancy
_atom_site_disorder_assembly
_atom_site_disorder_group
_atom_site_attached_hydrogens
P1 P 1.01064(16) 0.37530(16) 0.24405(18) 0.0388 1.0000 Uani . . . . . .
Rh1 Rh 1.0000 0.2500 0.21583(8) 0.0365 1.0000 Uani S T . . . .
N1 N 1.0000 0.2500 0.3432(7) 0.0431 1.0000 Uani S T . . . .
C1 C 1.0391(6) 0.3040(5) 0.3827(8) 0.0411 1.0000 Uani . . . . . .
C2 C 1.0531(6) 0.3714(6) 0.3436(6) 0.0370 1.0000 Uani . . . . . .
C3 C 1.0911(6) 0.4277(5) 0.3806(7) 0.0373 1.0000 Uani . . . . . .
C4 C 1.1197(6) 0.4200(6) 0.4600(8) 0.0460 1.0000 Uani . . . . . .
C5 C 1.1077(8) 0.3532(8) 0.4959(8) 0.0634 1.0000 Uani . . . . . .
C6 C 1.0697(6) 0.2963(6) 0.4620(8) 0.0468 1.0000 Uani . . . . . .
C7 C 1.1607(8) 0.4829(8) 0.4982(8) 0.0705 1.0000 Uani . . . . . .
C8 C 1.0691(7) 0.4427(6) 0.1899(7) 0.0410 1.0000 Uani . . . . . .
C9 C 1.1480(8) 0.4128(7) 0.1836(8) 0.0617 1.0000 Uani . . . . . .
C10 C 1.0384(8) 0.4615(7) 0.1065(8) 0.0678 1.0000 Uani . . . . . .
C11 C 0.9237(6) 0.4270(7) 0.2633(7) 0.0547 1.0000 Uani . . . . . .
C12 C 0.8764(8) 0.3834(8) 0.3222(9) 0.0730 1.0000 Uani . . . . . .
C13 C 0.9358(8) 0.5061(7) 0.2938(9) 0.0728 1.0000 Uani . . . . . .
H31 H 1.0985 0.4730 0.3525 0.0485 1.0000 Uiso . . . . . .
H51 H 1.1274 0.3459 0.5484 0.0825 1.0000 Uiso . . . . . .
H61 H 1.0633 0.2513 0.4909 0.0608 1.0000 Uiso . . . . . .
H71 H 1.1539 0.4814 0.5549 0.0917 1.0000 Uiso . . . . . .
H72 H 1.2120 0.4787 0.4862 0.0917 1.0000 Uiso . . . . . .
H73 H 1.1424 0.5285 0.4778 0.0917 1.0000 Uiso . . . . . .
H81 H 1.0706 0.4871 0.2207 0.0533 1.0000 Uiso . . . . . .
H91 H 1.1781 0.4475 0.1557 0.0803 1.0000 Uiso . . . . . .
H92 H 1.1674 0.4050 0.2361 0.0803 1.0000 Uiso . . . . . .
H93 H 1.1475 0.3672 0.1550 0.0803 1.0000 Uiso . . . . . .
H101 H 1.0701 0.4963 0.0809 0.0882 1.0000 Uiso . . . . . .
H102 H 1.0358 0.4177 0.0749 0.0882 1.0000 Uiso . . . . . .
H103 H 0.9903 0.4822 0.1119 0.0882 1.0000 Uiso . . . . . .
H111 H 0.8973 0.4300 0.2138 0.0711 1.0000 Uiso . . . . . .
H121 H 0.8318 0.4096 0.3323 0.0949 1.0000 Uiso . . . . . .
H122 H 0.9028 0.3771 0.3712 0.0949 1.0000 Uiso . . . . . .
H123 H 0.8652 0.3363 0.2999 0.0949 1.0000 Uiso . . . . . .
H131 H 0.8892 0.5292 0.3023 0.0946 1.0000 Uiso . . . . . .
H132 H 0.9625 0.5047 0.3430 0.0946 1.0000 Uiso . . . . . .
H133 H 0.9631 0.5334 0.2549 0.0946 1.0000 Uiso . . . . . .

loop_
_atom_site_aniso_label
_atom_site_aniso_U_11
_atom_site_aniso_U_22
_atom_site_aniso_U_33
_atom_site_aniso_U_23
_atom_site_aniso_U_13
_atom_site_aniso_U_12
P1 0.0400(17) 0.0360(16) 0.0404(18) -0.0023(14) 0.0005(14) -0.0006(14)
Rh1 0.0396(11) 0.0360(11) 0.0339(6) 0.0000 0.0000 -0.0033(10)
N1 0.065(12) 0.026(9) 0.038(7) 0.0000 0.0000 -0.019(9)
C1 0.046(6) 0.031(6) 0.046(7) -0.006(6) 0.011(7) 0.008(5)
C2 0.036(7) 0.036(7) 0.039(6) 0.001(5) -0.003(5) 0.000(5)
C3 0.052(7) 0.024(6) 0.036(6) -0.010(6) 0.000(7) 0.003(5)
C4 0.033(6) 0.047(7) 0.058(8) -0.016(7) -0.002(6) -0.004(5)
C5 0.063(9) 0.066(9) 0.061(9) -0.008(8) -0.001(7) 0.003(8)
C6 0.052(7) 0.049(7) 0.040(7) 0.008(6) 0.002(6) -0.019(6)
C7 0.068(9) 0.079(10) 0.065(8) -0.028(8) -0.009(8) -0.019(8)
C8 0.058(8) 0.025(6) 0.040(7) 0.007(5) 0.004(6) -0.015(6)
C9 0.060(9) 0.061(9) 0.064(9) 0.004(7) 0.015(7) -0.017(7)
C10 0.071(9) 0.065(8) 0.067(11) 0.019(8) 0.001(7) -0.011(7)
C11 0.037(6) 0.078(9) 0.049(8) -0.009(7) 0.000(6) 0.007(6)
C12 0.061(9) 0.064(9) 0.095(11) -0.025(8) 0.021(8) 0.009(8)
C13 0.074(9) 0.055(8) 0.090(12) -0.016(8) 0.029(9) 0.018(7)

loop_
_geom_bond_atom_site_label_1
_geom_bond_site_symmetry_1
_geom_bond_atom_site_label_2
_geom_bond_site_symmetry_2
_geom_bond_distance
_geom_bond_publ_flag
P1 . Rh1 . 2.318(3) yes
P1 . C2 . 1.824(11) yes
P1 . C8 . 1.845(11) yes
P1 . C11 . 1.854(12) yes
Rh1 . N1 . 2.115(12) yes
N1 . C1 11_654 1.370(12) yes
N1 . C1 . 1.370(12) yes
C1 . C2 . 1.403(15) yes
C1 . C6 . 1.435(17) yes
C2 . C3 . 1.371(14) yes
C3 . C4 . 1.423(16) yes
C3 . H31 . 0.950 no
C4 . C5 . 1.363(18) yes
C4 . C7 . 1.498(16) yes
C5 . C6 . 1.357(17) yes
C5 . H51 . 0.950 no
C6 . H61 . 0.950 no
C7 . H71 . 0.950 no
C7 . H72 . 0.950 no
C7 . H73 . 0.950 no
C8 . C9 . 1.526(17) yes
C8 . C10 . 1.530(17) yes
C8 . H81 . 0.950 no
C9 . H91 . 0.950 no
C9 . H92 . 0.950 no
C9 . H93 . 0.950 no
C10 . H101 . 0.950 no
C10 . H102 . 0.950 no
C10 . H103 . 0.950 no
C11 . C12 . 1.518(19) yes
C11 . C13 . 1.531(17) yes
C11 . H111 . 0.950 no
C12 . H121 . 0.950 no
C12 . H122 . 0.950 no
C12 . H123 . 0.950 no
C13 . H131 . 0.950 no
C13 . H132 . 0.950 no
C13 . H133 . 0.950 no
